data_7032856
loop_
_publ_author_name
'Saberov, Vagiz Sh'
'Evans, Daniel A.'
'Korotkikh, Nikolai I.'
'Cowley, Alan H.'
'Pekhtereva, Tatyana M.'
'Popov, Anatolii F.'
'Shvaika, Oles P.'

_publ_section_title
;
 Exceptionally efficient catalytic hydrodechlorination of persistent
 organic pollutants: application of new sterically shielded palladium
 carbene complexes.
;
_journal_issue 48
_journal_name_full 'Dalton transactions (Cambridge, England : 2003)'
_journal_page_first 18117
_journal_page_last 18122
_journal_paper_doi 10.1039/c4dt02908a
_journal_volume 43
_journal_year 2014
_chemical_formula_moiety 'C73 H59 Cl2 N3 Pd, 4 (C2 H3 N)'
_chemical_formula_sum 'C81 H71 Cl2 N7 Pd'
_chemical_formula_weight 1319.74
_chemical_name_systematic
;
 ?
;
_space_group_crystal_system monoclinic
_space_group_IT_number 15
_space_group_name_Hall '-I 2ya'
_space_group_name_H-M_alt 'I 1 2/a 1'
_symmetry_space_group_name_Hall '-I 2ya'
_symmetry_space_group_name_H-M 'I 1 2/a 1'
_atom_sites_solution_hydrogens mixed
_audit_creation_method SHELXL-2013
_cell_angle_alpha 90
_cell_angle_beta 100.548(13)
_cell_angle_gamma 90
_cell_formula_units_Z 4
_cell_length_a 20.878(4)
_cell_length_b 13.816(3)
_cell_length_c 24.980(4)
_cell_measurement_reflns_used 12237
_cell_measurement_temperature 100(2)
_cell_measurement_theta_max 31.0247
_cell_measurement_theta_min 1.6912
_cell_volume 7084(2)
_computing_cell_refinement 'CrystalClear (Rigaku Inc., 2008)'
_computing_data_collection 'CrystalClear (Rigaku Inc., 2008)'
_computing_data_reduction 'CrystalClear (Rigaku Inc., 2008)'
_computing_molecular_graphics 'XP SHELXTL/PC, Siemens Analytical'
_computing_structure_refinement 'XL SHELXTL/PC, Siemens Analytical'
_computing_structure_solution
;

SIR97 - Altomare A., Burla M.C., Camalli M., Cascarano G.L., Giacovazzo C., 
Guagliardi A., Moliterni A.G.G., Polidori G.,Spagna R.
;
_diffrn_ambient_temperature 100(2)
_diffrn_measured_fraction_theta_full 1.000
_diffrn_measured_fraction_theta_max 0.999
_diffrn_measurement_device_type 'Rigaku AFC-12 with Saturn 724+ CCD'
_diffrn_measurement_method \w-scans
_diffrn_radiation_source 'fine-focus sealed tube'
_diffrn_radiation_type MoK\a
_diffrn_radiation_wavelength 0.71073
_diffrn_reflns_av_R_equivalents 0.0543
_diffrn_reflns_av_unetI/netI 0.0331
_diffrn_reflns_Laue_measured_fraction_full 1.000
_diffrn_reflns_Laue_measured_fraction_max 0.999
_diffrn_reflns_limit_h_max 27
_diffrn_reflns_limit_h_min -27
_diffrn_reflns_limit_k_max 17
_diffrn_reflns_limit_k_min -17
_diffrn_reflns_limit_l_max 32
_diffrn_reflns_limit_l_min -32
_diffrn_reflns_number 63422
_diffrn_reflns_point_group_measured_fraction_full 1.000
_diffrn_reflns_point_group_measured_fraction_max 0.999
_diffrn_reflns_theta_full 25.242
_diffrn_reflns_theta_max 27.499
_diffrn_reflns_theta_min 1.658
_exptl_absorpt_coefficient_mu 0.386
_exptl_absorpt_correction_T_max 1.0000
_exptl_absorpt_correction_T_min 0.9273
_exptl_absorpt_correction_type multi-scan
_exptl_absorpt_process_details
;
Abscor. T. Higashi. (2001). Rigaku Corp. Tokyo, Japan
;
_exptl_crystal_colour yellow
_exptl_crystal_density_diffrn 1.238
_exptl_crystal_description Chunk
_exptl_crystal_F_000 2744
_exptl_crystal_size_max 0.23
_exptl_crystal_size_mid 0.18
_exptl_crystal_size_min 0.17
_refine_diff_density_max 0.810
_refine_diff_density_min -0.957
_refine_diff_density_rms 0.084
_refine_ls_extinction_method none
_refine_ls_goodness_of_fit_ref 1.085
_refine_ls_hydrogen_treatment mixed
_refine_ls_matrix_type full
_refine_ls_number_parameters 442
_refine_ls_number_reflns 8121
_refine_ls_number_restraints 37
_refine_ls_restrained_S_all 1.094
_refine_ls_R_factor_all 0.0607
_refine_ls_R_factor_gt 0.0583
_refine_ls_shift/su_max 0.020
_refine_ls_shift/su_mean 0.000
_refine_ls_structure_factor_coef Fsqd
_refine_ls_weighting_details 'w=1/[\s^2^(Fo^2^)+(0.0858P)^2^+15.8168P] where P=(Fo^2^+2Fc^2^)/3'
_refine_ls_weighting_scheme calc
_refine_ls_wR_factor_gt 0.1605
_refine_ls_wR_factor_ref 0.1630
_reflns_Friedel_coverage 0.000
_reflns_number_gt 7822
_reflns_number_total 8121
_reflns_threshold_expression 'I > 2\s(I)'
_cod_data_source_file c4dt02908a2.cif
_cod_data_source_block shelx
_cod_depositor_comments
;
The following automatic conversions were performed:

'_exptl_absorpt_correction_type' value 'Multi-scan' changed to
'multi-scan' according to
/usr/data/users/saulius/crontab/automatic-downloads/rss-feeds/RSC/lib/dictionaries/cif_core.dic
dictionary named 'cif_core.dic' version 2.4.2 from 2011-04-26.

Automatic conversion script
Id: cif_fix_values 2827 2014-09-09 07:05:25Z andrius 

 Adding full bibliography for 7032854--7032856.cif.
;
_cod_database_code 7032856
_shelx_space_group_comment
;
The symmetry employed for this shelxl refinement is uniquely defined
by the following loop, which should always be used as a source of
symmetry information in preference to the above space-group names.
They are only intended as comments.
;
_shelxl_version_number 2013-4

loop_
_space_group_symop_operation_xyz
'x, y, z'
'-x+1/2, y, -z'
'x+1/2, y+1/2, z+1/2'
'-x+1, y+1/2, -z+1/2'
'-x, -y, -z'
'x-1/2, -y, z'
'-x+1/2, -y+1/2, -z+1/2'
'x, -y+1/2, z+1/2'

loop_
_atom_site_label
_atom_site_type_symbol
_atom_site_fract_x
_atom_site_fract_y
_atom_site_fract_z
_atom_site_U_iso_or_equiv
_atom_site_adp_type
_atom_site_occupancy
_atom_site_site_symmetry_order
_atom_site_calc_flag
_atom_site_refinement_flags_posn
_atom_site_refinement_flags_adp
_atom_site_refinement_flags_occupancy
_atom_site_disorder_assembly
_atom_site_disorder_group
C1 C 0.2500 0.2024(3) 0.0000 0.0248(7) Uani 1 2 d S T P A .
C2 C 0.26737(12) 0.35840(19) 0.02536(10) 0.0257(5) Uani 1 1 d . . . . .
C3 C 0.31787(13) 0.23062(19) 0.09168(10) 0.0260(5) Uani 1 1 d . . . . .
C4 C 0.28662(13) 0.1892(2) 0.13152(11) 0.0289(5) Uani 1 1 d . . . . .
C5 C 0.32569(14) 0.1589(2) 0.18005(11) 0.0338(6) Uani 1 1 d . . . . .
H5 H 0.3060 0.1308 0.2068 0.041 Uiso 1 1 calc R U . . .
C6 C 0.39307(15) 0.1694(2) 0.18974(12) 0.0397(7) Uani 1 1 d . . . . .
C7 C 0.42140(14) 0.2128(2) 0.14950(12) 0.0365(6) Uani 1 1 d . . . . .
H7 H 0.4664 0.2203 0.1557 0.044 Uiso 1 1 calc R U . . .
C8 C 0.38544(13) 0.2453(2) 0.10075(11) 0.0287(5) Uani 1 1 d . . . . .
C9 C 0.21257(13) 0.1892(2) 0.12456(11) 0.0301(5) Uani 1 1 d . . . . .
H9 H 0.1956 0.1712 0.0867 0.036 Uiso 1 1 calc R U . . .
C10 C 0.18736(14) 0.1136(2) 0.16049(11) 0.0330(6) Uani 1 1 d . . . . .
C11 C 0.19652(19) 0.0162(2) 0.15051(13) 0.0465(8) Uani 1 1 d . . . . .
H11 H 0.2176 -0.0015 0.1223 0.056 Uiso 1 1 calc R U . . .
C12 C 0.1747(2) -0.0556(3) 0.18193(15) 0.0520(9) Uani 1 1 d . . . . .
H12 H 0.1823 -0.1204 0.1752 0.062 Uiso 1 1 calc R U . . .
C13 C 0.14172(19) -0.0305(3) 0.22309(14) 0.0487(8) Uani 1 1 d . . . . .
H13 H 0.1268 -0.0782 0.2440 0.058 Uiso 1 1 calc R U . . .
C14 C 0.13108(19) 0.0664(3) 0.23287(14) 0.0472(8) Uani 1 1 d . . . . .
H14 H 0.1080 0.0838 0.2599 0.057 Uiso 1 1 calc R U . . .
C15 C 0.15485(15) 0.1379(2) 0.20228(12) 0.0379(6) Uani 1 1 d . . . . .
H15 H 0.1488 0.2028 0.2100 0.045 Uiso 1 1 calc R U . . .
C16 C 0.18750(13) 0.2915(2) 0.13285(11) 0.0316(6) Uani 1 1 d . . . . .
C17 C 0.12367(15) 0.3162(3) 0.11060(12) 0.0427(7) Uani 1 1 d . . . . .
H17 H 0.0966 0.2710 0.0901 0.051 Uiso 1 1 calc R U . . .
C18 C 0.09983(18) 0.4090(3) 0.11892(14) 0.0517(9) Uani 1 1 d . . . . .
H18 H 0.0571 0.4252 0.1037 0.062 Uiso 1 1 calc R U . . .
C19 C 0.1390(2) 0.4756(3) 0.14911(17) 0.0553(9) Uani 1 1 d . . . . .
H19 H 0.1228 0.5367 0.1548 0.066 Uiso 1 1 calc R U . . .
C20 C 0.20257(19) 0.4527(3) 0.17119(18) 0.0521(9) Uani 1 1 d . . . . .
H20 H 0.2294 0.4986 0.1913 0.063 Uiso 1 1 calc R U . . .
C21 C 0.22636(15) 0.3611(2) 0.16337(14) 0.0395(7) Uani 1 1 d . . . . .
H21 H 0.2691 0.3459 0.1788 0.047 Uiso 1 1 calc R U . . .
C22 C 0.43432(18) 0.1352(3) 0.24304(15) 0.0596(11) Uani 1 1 d . . . . .
C23 C 0.4612(4) 0.0441(6) 0.2434(3) 0.064(2) Uani 0.58 1 d . . P . .
H23A H 0.4891 0.0410 0.2169 0.095 Uiso 0.58 1 calc R U P . .
H23B H 0.4271 -0.0030 0.2348 0.095 Uiso 0.58 1 calc R U P . .
H23C H 0.4862 0.0308 0.2789 0.095 Uiso 0.58 1 calc R U P . .
C23A C 0.4850(4) 0.1879(7) 0.2643(3) 0.055(2) Uani 0.42 1 d . . P . .
H23D H 0.5068 0.1584 0.2974 0.082 Uiso 0.42 1 calc R U P . .
H23E H 0.4708 0.2516 0.2719 0.082 Uiso 0.42 1 calc R U P . .
H23F H 0.5144 0.1921 0.2390 0.082 Uiso 0.42 1 calc R U P . .
C24 C 0.41808(13) 0.30192(19) 0.06000(11) 0.0276(5) Uani 1 1 d . . . . .
H24 H 0.3934 0.2880 0.0235 0.033 Uiso 1 1 calc R U . . .
C25 C 0.41474(12) 0.4113(2) 0.06867(11) 0.0273(5) Uani 1 1 d . . . . .
C26 C 0.40245(18) 0.4526(2) 0.11659(13) 0.0420(7) Uani 1 1 d . . . . .
H26 H 0.3961 0.4130 0.1453 0.050 Uiso 1 1 calc R U . . .
C27 C 0.3996(2) 0.5525(3) 0.12192(15) 0.0526(9) Uani 1 1 d . . . . .
H27 H 0.3905 0.5790 0.1539 0.063 Uiso 1 1 calc R U . . .
C28 C 0.41003(18) 0.6129(2) 0.08035(15) 0.0467(8) Uani 1 1 d . . . . .
H28 H 0.4092 0.6798 0.0846 0.056 Uiso 1 1 calc R U . . .
C29 C 0.42177(16) 0.5726(2) 0.03225(14) 0.0409(7) Uani 1 1 d . . . . .
H29 H 0.4281 0.6125 0.0037 0.049 Uiso 1 1 calc R U . . .
C30 C 0.42407(14) 0.4730(2) 0.02675(12) 0.0333(6) Uani 1 1 d . . . . .
H30 H 0.4320 0.4467 -0.0057 0.040 Uiso 1 1 calc R U . . .
C31 C 0.48834(13) 0.2703(2) 0.06077(11) 0.0286(5) Uani 1 1 d . . . . .
C32 C 0.50181(15) 0.2022(2) 0.02312(12) 0.0347(6) Uani 1 1 d . . . . .
H32 H 0.4682 0.1781 -0.0031 0.042 Uiso 1 1 calc R U . . .
C33 C 0.56556(16) 0.1698(2) 0.02469(14) 0.0417(7) Uani 1 1 d . . . . .
H33 H 0.5742 0.1247 -0.0007 0.050 Uiso 1 1 calc R U . . .
C34 C 0.61550(16) 0.2045(2) 0.06361(14) 0.0442(7) Uani 1 1 d . . . . .
H34 H 0.6577 0.1816 0.0652 0.053 Uiso 1 1 calc R U . . .
C35 C 0.60283(15) 0.2736(3) 0.10045(14) 0.0435(7) Uani 1 1 d . . . . .
H35 H 0.6368 0.2977 0.1264 0.052 Uiso 1 1 calc R U . . .
C36 C 0.54001(14) 0.3070(2) 0.09892(13) 0.0361(6) Uani 1 1 d . . . . .
H36 H 0.5321 0.3542 0.1235 0.043 Uiso 1 1 calc R U . . .
N2 N 0.2571(12) -0.0906(3) 0.0055(12) 0.043(4) Uani 0.5 1 d D U P A -1
C37 C 0.2527(13) -0.1786(7) 0.0096(9) 0.089(5) Uani 0.5 1 d D U P A -1
C38 C 0.2549(10) -0.2783(7) 0.0127(12) 0.130(8) Uani 0.5 1 d D U P A -1
H38A H 0.2667 -0.3015 0.0393 0.195 Uiso 0.5 1 d R U P A -1
H38B H 0.2840 -0.3015 -0.0192 0.195 Uiso 0.5 1 d R U P A -1
H38C H 0.2110 -0.3015 -0.0121 0.195 Uiso 0.5 1 d R U P A -1
N3 N 0.2862(15) 0.787(2) 0.1160(11) 0.161(9) Uiso 0.27 1 d D U P B 1
C39 C 0.3154(15) 0.821(2) 0.1600(12) 0.132(6) Uiso 0.27 1 d D U P B 1
C40 C 0.3368(18) 0.881(3) 0.2028(13) 0.145(9) Uiso 0.27 1 d D U P B 1
H40A H 0.3324 0.9473 0.1909 0.218 Uiso 0.27 1 calc R U P B 1
H40B H 0.3818 0.8677 0.2172 0.218 Uiso 0.27 1 calc R U P B 1
H40C H 0.3114 0.8708 0.2307 0.218 Uiso 0.27 1 calc R U P B 1
N3A N 0.3421(6) 0.8307(8) 0.2282(4) 0.146(4) Uiso 0.73 1 d D U P C 2
C39A C 0.3039(5) 0.7714(8) 0.1996(5) 0.120(3) Uiso 0.73 1 d D U P C 2
C40A C 0.2671(5) 0.7077(7) 0.1687(4) 0.117(3) Uiso 0.73 1 d D U P C 2
H40D H 0.2538 0.7339 0.1328 0.175 Uiso 0.73 1 calc R U P C 2
H40E H 0.2292 0.6938 0.1842 0.175 Uiso 0.73 1 calc R U P C 2
H40F H 0.2914 0.6493 0.1668 0.175 Uiso 0.73 1 calc R U P C 2
C41 C 0.9816(4) 0.0953(4) 0.1237(3) 0.099(2) Uani 1 1 d . . . . .
C42 C 1.0117(2) 0.0186(3) 0.10099(17) 0.0599(10) Uani 1 1 d . . . . .
H42A H 1.0436 0.0440 0.0815 0.090 Uiso 1 1 calc R U . . .
H42B H 0.9795 -0.0171 0.0764 0.090 Uiso 1 1 calc R U . . .
H42C H 1.0326 -0.0235 0.1295 0.090 Uiso 1 1 calc R U . . .
Cl1 Cl 0.13965(4) 0.06072(5) -0.00082(3) 0.03583(18) Uani 1 1 d . . . . .
N1 N 0.27870(10) 0.26198(16) 0.04067(8) 0.0243(4) Uani 1 1 d . . . . .
N4 N 0.9565(6) 0.1573(5) 0.1419(4) 0.210(5) Uani 1 1 d . . . . .
Pd1 Pd 0.2500 0.06042(2) 0.0000 0.02998(11) Uani 1 2 d S T P . .
H2A H 0.2857(16) 0.406(3) 0.0497(13) 0.032(8) Uiso 1 1 d . . . . .

loop_
_atom_site_aniso_label
_atom_site_aniso_U_11
_atom_site_aniso_U_22
_atom_site_aniso_U_33
_atom_site_aniso_U_23
_atom_site_aniso_U_13
_atom_site_aniso_U_12
C1 0.0262(16) 0.0278(17) 0.0235(16) 0.000 0.0123(13) 0.000
C2 0.0275(12) 0.0251(12) 0.0261(12) -0.0010(10) 0.0093(10) -0.0008(10)
C3 0.0308(12) 0.0263(12) 0.0226(11) 0.0021(9) 0.0093(9) 0.0032(10)
C4 0.0322(13) 0.0298(13) 0.0272(12) 0.0010(10) 0.0118(10) 0.0010(10)
C5 0.0380(14) 0.0385(15) 0.0271(13) 0.0094(11) 0.0121(11) 0.0003(12)
C6 0.0368(15) 0.0492(18) 0.0336(15) 0.0152(13) 0.0080(12) 0.0063(13)
C7 0.0297(13) 0.0456(17) 0.0352(14) 0.0095(13) 0.0081(11) 0.0025(12)
C8 0.0310(13) 0.0304(13) 0.0272(12) 0.0027(10) 0.0116(10) 0.0044(10)
C9 0.0316(13) 0.0372(14) 0.0237(12) -0.0002(11) 0.0111(10) -0.0053(11)
C10 0.0365(14) 0.0400(15) 0.0243(12) -0.0022(11) 0.0104(11) -0.0098(12)
C11 0.069(2) 0.0398(17) 0.0351(16) -0.0020(13) 0.0215(15) -0.0075(16)
C12 0.079(3) 0.0372(18) 0.0413(19) -0.0012(13) 0.0147(18) -0.0133(16)
C13 0.059(2) 0.0503(19) 0.0387(17) 0.0073(15) 0.0132(15) -0.0196(17)
C14 0.056(2) 0.060(2) 0.0307(15) 0.0028(14) 0.0210(14) -0.0123(16)
C15 0.0439(16) 0.0439(17) 0.0289(14) 0.0005(12) 0.0148(12) -0.0062(13)
C16 0.0313(13) 0.0407(15) 0.0260(12) 0.0064(11) 0.0134(10) 0.0008(11)
C17 0.0364(15) 0.065(2) 0.0272(14) 0.0046(14) 0.0076(12) 0.0042(14)
C18 0.0434(18) 0.079(3) 0.0347(16) 0.0146(17) 0.0124(14) 0.0243(18)
C19 0.064(2) 0.048(2) 0.060(2) 0.0135(18) 0.0274(19) 0.0184(18)
C20 0.052(2) 0.0393(18) 0.070(3) -0.0033(16) 0.0240(18) 0.0014(15)
C21 0.0342(14) 0.0375(16) 0.0498(18) -0.0023(13) 0.0153(13) 0.0000(12)
C22 0.0439(18) 0.087(3) 0.0452(19) 0.036(2) 0.0018(15) 0.0027(19)
C23 0.066(4) 0.083(5) 0.039(3) 0.001(3) 0.003(3) 0.037(4)
C23A 0.045(4) 0.081(7) 0.036(4) 0.017(4) 0.000(3) 0.013(4)
C24 0.0288(12) 0.0308(13) 0.0253(12) 0.0026(10) 0.0109(10) 0.0019(10)
C25 0.0249(12) 0.0321(13) 0.0256(12) 0.0008(10) 0.0068(9) 0.0039(10)
C26 0.062(2) 0.0405(17) 0.0263(14) 0.0008(12) 0.0148(14) 0.0051(14)
C27 0.081(3) 0.0423(19) 0.0359(17) -0.0103(14) 0.0151(17) 0.0083(17)
C28 0.055(2) 0.0344(16) 0.0510(19) -0.0040(14) 0.0096(15) 0.0066(14)
C29 0.0444(17) 0.0347(15) 0.0466(18) 0.0103(13) 0.0166(14) 0.0070(13)
C30 0.0372(14) 0.0343(14) 0.0323(14) 0.0036(11) 0.0169(11) 0.0047(11)
C31 0.0300(12) 0.0296(13) 0.0294(13) 0.0049(10) 0.0135(10) 0.0027(10)
C32 0.0388(15) 0.0297(14) 0.0392(15) 0.0024(11) 0.0168(12) 0.0027(11)
C33 0.0460(17) 0.0347(15) 0.0500(18) 0.0010(13) 0.0237(14) 0.0103(13)
C34 0.0368(15) 0.0455(18) 0.0551(19) 0.0108(15) 0.0212(14) 0.0136(13)
C35 0.0325(15) 0.0504(19) 0.0475(18) 0.0030(15) 0.0074(13) 0.0042(13)
C36 0.0326(14) 0.0368(15) 0.0398(15) -0.0022(12) 0.0093(12) 0.0047(12)
N2 0.045(9) 0.0233(17) 0.066(9) 0.004(4) 0.027(7) 0.003(3)
C37 0.084(5) 0.089(5) 0.105(11) -0.005(6) 0.048(8) 0.023(7)
C38 0.110(9) 0.093(7) 0.209(19) 0.030(9) 0.083(11) 0.072(9)
C41 0.155(6) 0.068(3) 0.089(4) 0.024(3) 0.058(4) 0.030(4)
C42 0.066(2) 0.058(2) 0.053(2) 0.0043(18) 0.0031(18) -0.0075(19)
Cl1 0.0371(4) 0.0318(4) 0.0419(4) -0.0023(3) 0.0159(3) -0.0087(3)
N1 0.0270(10) 0.0261(10) 0.0215(10) 0.0000(8) 0.0092(8) 0.0003(8)
N4 0.380(14) 0.108(5) 0.191(8) 0.057(5) 0.182(9) 0.122(7)
Pd1 0.03730(18) 0.02383(17) 0.03318(18) 0.000 0.01801(13) 0.000

loop_
_atom_type_symbol
_atom_type_description
_atom_type_scat_dispersion_real
_atom_type_scat_dispersion_imag
_atom_type_scat_source
C C 0.0033 0.0016 'International Tables Vol C Tables 4.2.6.8 and 6.1.1.4'
H H 0.0000 0.0000 'International Tables Vol C Tables 4.2.6.8 and 6.1.1.4'
Cl Cl 0.1484 0.1585 'International Tables Vol C Tables 4.2.6.8 and 6.1.1.4'
N N 0.0061 0.0033 'International Tables Vol C Tables 4.2.6.8 and 6.1.1.4'
Pd Pd -0.9988 1.0072 'International Tables Vol C Tables 4.2.6.8 and 6.1.1.4'

loop_
_geom_angle_atom_site_label_1
_geom_angle_atom_site_label_2
_geom_angle_atom_site_label_3
_geom_angle
_geom_angle_site_symmetry_1
_geom_angle_site_symmetry_3
N1 C1 N1 105.4(3) 2 .
N1 C1 Pd1 127.31(15) 2 .
N1 C1 Pd1 127.31(15) . .
C2 C2 N1 107.14(14) 2 .
C8 C3 C4 121.8(2) . .
C8 C3 N1 119.2(2) . .
C4 C3 N1 118.9(2) . .
C5 C4 C3 117.6(2) . .
C5 C4 C9 121.2(2) . .
C3 C4 C9 120.8(2) . .
C6 C5 C4 122.1(3) . .
C5 C6 C7 118.0(3) . .
C5 C6 C22 120.8(3) . .
C7 C6 C22 121.2(3) . .
C8 C7 C6 122.8(3) . .
C7 C8 C3 117.6(2) . .
C7 C8 C24 120.8(2) . .
C3 C8 C24 121.4(2) . .
C4 C9 C10 112.6(2) . .
C4 C9 C16 110.4(2) . .
C10 C9 C16 112.7(2) . .
C15 C10 C11 118.2(3) . .
C15 C10 C9 122.9(3) . .
C11 C10 C9 118.8(3) . .
C10 C11 C12 121.3(3) . .
C13 C12 C11 120.0(3) . .
C12 C13 C14 119.4(3) . .
C13 C14 C15 120.2(3) . .
C10 C15 C14 120.8(3) . .
C17 C16 C21 118.0(3) . .
C17 C16 C9 119.9(3) . .
C21 C16 C9 122.1(3) . .
C16 C17 C18 120.3(3) . .
C19 C18 C17 120.3(3) . .
C18 C19 C20 120.2(4) . .
C19 C20 C21 119.8(4) . .
C20 C21 C16 121.3(3) . .
C23A C22 C23 101.9(6) . .
C23A C22 C6 117.8(5) . .
C23 C22 C6 117.0(4) . .
C31 C24 C25 110.4(2) . .
C31 C24 C8 112.8(2) . .
C25 C24 C8 111.8(2) . .
C30 C25 C26 118.0(3) . .
C30 C25 C24 118.8(2) . .
C26 C25 C24 123.2(3) . .
C27 C26 C25 120.5(3) . .
C28 C27 C26 120.9(3) . .
C27 C28 C29 119.1(3) . .
C30 C29 C28 120.0(3) . .
C29 C30 C25 121.5(3) . .
C32 C31 C36 118.6(3) . .
C32 C31 C24 119.7(3) . .
C36 C31 C24 121.7(2) . .
C31 C32 C33 120.3(3) . .
C34 C33 C32 120.2(3) . .
C33 C34 C35 119.9(3) . .
C36 C35 C34 120.4(3) . .
C35 C36 C31 120.5(3) . .
C37 N2 Pd1 171(2) . .
N2 C37 C38 173(3) . .
N3 C39 C40 164(4) . .
N3A C39A C40A 176.7(13) . .
N4 C41 C42 179.3(12) . .
C1 N1 C2 110.2(2) . .
C1 N1 C3 125.2(2) . .
C2 N1 C3 124.6(2) . .
C1 Pd1 N2 175.0(6) . .
C1 Pd1 Cl1 89.897(18) . .
N2 Pd1 Cl1 93.5(7) . .
C1 Pd1 Cl1 89.897(18) . 2
N2 Pd1 Cl1 86.7(7) . 2
Cl1 Pd1 Cl1 179.79(4) . 2

loop_
_geom_bond_atom_site_label_1
_geom_bond_atom_site_label_2
_geom_bond_distance
_geom_bond_site_symmetry_2
C1 N1 1.359(3) 2
C1 N1 1.359(3) .
C1 Pd1 1.961(4) .
C2 C2 1.340(5) 2
C2 N1 1.394(3) .
C3 C8 1.402(4) .
C3 C4 1.407(4) .
C3 N1 1.449(3) .
C4 C5 1.396(4) .
C4 C9 1.524(4) .
C5 C6 1.391(4) .
C6 C7 1.392(4) .
C6 C22 1.522(4) .
C7 C8 1.383(4) .
C8 C24 1.538(4) .
C9 C10 1.532(4) .
C9 C16 1.535(4) .
C10 C15 1.387(4) .
C10 C11 1.388(5) .
C11 C12 1.392(5) .
C12 C13 1.382(5) .
C13 C14 1.386(5) .
C14 C15 1.395(4) .
C16 C17 1.389(4) .
C16 C21 1.392(4) .
C17 C18 1.405(5) .
C18 C19 1.363(6) .
C19 C20 1.377(6) .
C20 C21 1.386(5) .
C22 C23A 1.313(10) .
C22 C23 1.378(8) .
C24 C31 1.527(4) .
C24 C25 1.530(4) .
C25 C30 1.391(4) .
C25 C26 1.392(4) .
C26 C27 1.389(5) .
C27 C28 1.380(5) .
C28 C29 1.386(5) .
C29 C30 1.386(4) .
C31 C32 1.396(4) .
C31 C36 1.397(4) .
C32 C33 1.398(4) .
C33 C34 1.375(5) .
C34 C35 1.384(5) .
C35 C36 1.384(4) .
N2 C37 1.225(10) .
N2 Pd1 2.095(5) .
C37 C38 1.380(10) .
N3 C39 1.250(12) .
C39 C40 1.362(13) .
N3A C39A 1.269(10) .
C39A C40A 1.320(10) .
C41 N4 1.140(8) .
C41 C42 1.405(7) .
Cl1 Pd1 2.3002(9) .
Pd1 Cl1 2.3002(9) 2

loop_
_geom_torsion_atom_site_label_1
_geom_torsion_atom_site_label_2
_geom_torsion_atom_site_label_3
_geom_torsion_atom_site_label_4
_geom_torsion
_geom_torsion_site_symmetry_1
C8 C3 C4 C5 -2.8(4) .
N1 C3 C4 C5 179.4(2) .
C8 C3 C4 C9 169.8(3) .
N1 C3 C4 C9 -7.9(4) .
C3 C4 C5 C6 0.6(4) .
C9 C4 C5 C6 -172.0(3) .
C4 C5 C6 C7 0.8(5) .
C4 C5 C6 C22 -179.8(3) .
C5 C6 C7 C8 -0.1(5) .
C22 C6 C7 C8 -179.6(3) .
C6 C7 C8 C3 -1.9(5) .
C6 C7 C8 C24 173.8(3) .
C4 C3 C8 C7 3.4(4) .
N1 C3 C8 C7 -178.8(2) .
C4 C3 C8 C24 -172.3(2) .
N1 C3 C8 C24 5.5(4) .
C5 C4 C9 C10 -27.0(4) .
C3 C4 C9 C10 160.6(2) .
C5 C4 C9 C16 99.9(3) .
C3 C4 C9 C16 -72.4(3) .
C4 C9 C10 C15 115.3(3) .
C16 C9 C10 C15 -10.3(4) .
C4 C9 C10 C11 -65.6(3) .
C16 C9 C10 C11 168.8(3) .
C15 C10 C11 C12 -1.0(5) .
C9 C10 C11 C12 179.9(3) .
C10 C11 C12 C13 1.7(6) .
C11 C12 C13 C14 -0.4(6) .
C12 C13 C14 C15 -1.5(6) .
C11 C10 C15 C14 -1.0(5) .
C9 C10 C15 C14 178.1(3) .
C13 C14 C15 C10 2.3(5) .
C4 C9 C16 C17 157.5(2) .
C10 C9 C16 C17 -75.7(3) .
C4 C9 C16 C21 -24.0(3) .
C10 C9 C16 C21 102.8(3) .
C21 C16 C17 C18 0.1(4) .
C9 C16 C17 C18 178.7(3) .
C16 C17 C18 C19 -0.3(5) .
C17 C18 C19 C20 0.8(6) .
C18 C19 C20 C21 -1.0(6) .
C19 C20 C21 C16 0.9(6) .
C17 C16 C21 C20 -0.4(5) .
C9 C16 C21 C20 -178.9(3) .
C5 C6 C22 C23A -142.7(6) .
C7 C6 C22 C23A 36.8(7) .
C5 C6 C22 C23 95.3(6) .
C7 C6 C22 C23 -85.3(6) .
C7 C8 C24 C31 32.5(4) .
C3 C8 C24 C31 -152.0(3) .
C7 C8 C24 C25 -92.6(3) .
C3 C8 C24 C25 82.9(3) .
C31 C24 C25 C30 72.3(3) .
C8 C24 C25 C30 -161.3(2) .
C31 C24 C25 C26 -108.1(3) .
C8 C24 C25 C26 18.4(4) .
C30 C25 C26 C27 0.1(5) .
C24 C25 C26 C27 -179.6(3) .
C25 C26 C27 C28 -1.2(6) .
C26 C27 C28 C29 1.7(6) .
C27 C28 C29 C30 -1.1(5) .
C28 C29 C30 C25 0.1(5) .
C26 C25 C30 C29 0.5(4) .
C24 C25 C30 C29 -179.8(3) .
C25 C24 C31 C32 -138.4(3) .
C8 C24 C31 C32 95.7(3) .
C25 C24 C31 C36 42.5(3) .
C8 C24 C31 C36 -83.4(3) .
C36 C31 C32 C33 1.6(4) .
C24 C31 C32 C33 -177.5(3) .
C31 C32 C33 C34 0.4(5) .
C32 C33 C34 C35 -1.7(5) .
C33 C34 C35 C36 1.0(5) .
C34 C35 C36 C31 1.1(5) .
C32 C31 C36 C35 -2.3(4) .
C24 C31 C36 C35 176.8(3) .
N1 C1 N1 C2 0.45(12) 2
Pd1 C1 N1 C2 -179.55(12) .
N1 C1 N1 C3 -177.0(3) 2
Pd1 C1 N1 C3 3.0(3) .
C2 C2 N1 C1 -1.2(3) 2
C2 C2 N1 C3 176.3(3) 2
C8 C3 N1 C1 108.0(3) .
C4 C3 N1 C1 -74.2(3) .
C8 C3 N1 C2 -69.2(3) .
C4 C3 N1 C2 108.7(3) .
